data_6000153
loop_
_publ_author_name
'Nakano, H.'
'Nakazima, N.'
'Shirakami, T.'
'Kamegashira, N.'

_publ_section_title
;
 Crystal structure of a new oxide, Nd2TiMnO6
;
_journal_name_full 'Materials Research Bulletin'
_journal_page_first 1851
_journal_page_last 1858
_journal_paper_doi 10.1016/S0025-5408(99)00208-1
_journal_volume 34
_journal_year 1999
_chemical_formula_sum 'Mn Nd2 O6 Ti'
_space_group_name_H-M_alt 'P n m a'
_cell_angle_alpha 90.000
_cell_angle_beta 90.000
_cell_angle_gamma 90.000
_cell_length_a 5.7145
_cell_length_b 7.8589
_cell_length_c 5.5002
_cell_volume 247.01
_cod_database_code 6000153

loop_
_atom_site_label
_atom_site_fract_x
_atom_site_fract_y
_atom_site_fract_z
? ? ? ?
